data_4020075
loop_
_publ_author_name
' Yasuo Miyata '
' Tohru Nishinaga '
' Koichi Komatsu '

_publ_section_title
;
Synthesis and Structural, Electronic, and Optical Properties of
 Oligo(thienylfuran)s in Comparison with  Oligothiophenes and Oligofurans
;
_journal_name_full 'Journal of Organic Chemistry'
_journal_page_first 1147
_journal_page_last 1153
_journal_paper_doi 10.1021/jo048282z
_journal_volume 70
_journal_year 2005
_chemical_formula_moiety 'C16 H10 O2 S2'
_chemical_formula_sum 'C16 H10 O2 S2'
_chemical_formula_weight 298.36
_space_group_IT_number 14
_symmetry_cell_setting monoclinic
_symmetry_space_group_name_Hall '-P 2yn'
_symmetry_space_group_name_H-M 'P 1 21/n 1'
_atom_sites_solution_hydrogens geom
_atom_sites_solution_primary direct
_atom_sites_solution_secondary difmap
_cell_angle_alpha 90.00
_cell_angle_beta 94.057(3)
_cell_angle_gamma 90.00
_cell_formula_units_Z 6
_cell_length_a 5.6757(10)
_cell_length_b 21.665(4)
_cell_length_c 16.651(3)
_cell_measurement_temperature 100(2)
_cell_volume 2042.3(6)
_diffrn_ambient_temperature 100(2)
_diffrn_detector_area_resol_mean ?
_diffrn_measurement_device_type ?
_diffrn_measurement_method ?
_diffrn_radiation_monochromator graphite
_diffrn_radiation_source 'fine-focus sealed tube'
_diffrn_radiation_type MoK\a
_diffrn_radiation_wavelength 0.71073
_diffrn_reflns_av_R_equivalents 0.0892
_diffrn_reflns_av_sigmaI/netI 0.1388
_diffrn_reflns_limit_h_max 6
_diffrn_reflns_limit_h_min -6
_diffrn_reflns_limit_k_max 16
_diffrn_reflns_limit_k_min -26
_diffrn_reflns_limit_l_max 20
_diffrn_reflns_limit_l_min -20
_diffrn_reflns_number 11120
_diffrn_reflns_theta_max 26.00
_diffrn_reflns_theta_min 1.88
_diffrn_standards_decay_% ?
_diffrn_standards_interval_count ?
_diffrn_standards_interval_time ?
_diffrn_standards_number ?
_exptl_absorpt_coefficient_mu 0.388
_exptl_absorpt_correction_T_max 0.9809
_exptl_absorpt_correction_T_min 0.9265
_exptl_absorpt_correction_type emprical
_exptl_absorpt_process_details ?
_exptl_crystal_colour yellow
_exptl_crystal_density_diffrn 1.456
_exptl_crystal_density_meas ?
_exptl_crystal_density_method 'not measured'
_exptl_crystal_description prism
_exptl_crystal_F_000 924
_exptl_crystal_size_max 0.20
_exptl_crystal_size_mid 0.05
_exptl_crystal_size_min 0.05
_refine_ls_extinction_coef ?
_refine_ls_extinction_method none
_refine_ls_goodness_of_fit_ref 1.094
_refine_ls_hydrogen_treatment mixed
_refine_ls_matrix_type full
_refine_ls_number_parameters 362
_refine_ls_number_reflns 3963
_refine_ls_number_restraints 344
_refine_ls_restrained_S_all 1.163
_refine_ls_R_factor_all 0.1615
_refine_ls_R_factor_gt 0.0852
_refine_ls_shift/su_max 0.008
_refine_ls_shift/su_mean 0.000
_refine_ls_structure_factor_coef Fsqd
_refine_ls_weighting_details 'calc w=1/[\s^2^(Fo^2^)+(0.0900P)^2^+0.0000P] where P=(Fo^2^+2Fc^2^)/3'
_refine_ls_weighting_scheme calc
_refine_ls_wR_factor_gt 0.2019
_refine_ls_wR_factor_ref 0.2264
_reflns_number_gt 1911
_reflns_number_total 3963
_reflns_threshold_expression >2sigma(I)
_cod_depositor_comments
;
The following automatic conversions were performed:
'_symmetry_cell_setting' value 'Monoclinic' changed to 'monoclinic'
according to '/home/saulius/struct/CIF-dictionaries/cif_core.dic'
dictionary named 'cif_core.dic' version 2.4.1 from 2010-06-29.

Automatic conversion script
Id: cif_fix_enum 1527 2010-12-29 10:47:43Z saulius 
;
_cod_original_sg_symbol_H-M 'P 21/n'
_cod_database_code 4020075

loop_
_symmetry_equiv_pos_as_xyz
'x, y, z'
'-x+1/2, y+1/2, -z+1/2'
'-x, -y, -z'
'x-1/2, -y-1/2, z-1/2'

loop_
_atom_site_label
_atom_site_type_symbol
_atom_site_fract_x
_atom_site_fract_y
_atom_site_fract_z
_atom_site_U_iso_or_equiv
_atom_site_adp_type
_atom_site_occupancy
_atom_site_symmetry_multiplicity
_atom_site_calc_flag
_atom_site_refinement_flags
_atom_site_disorder_assembly
_atom_site_disorder_group
S1 S 0.3271(4) 0.11457(10) 0.07486(12) 0.0538(6) Uani 1 1 d DU . .
C1 C 0.5285(12) 0.1398(3) 0.0159(4) 0.0395(13) Uani 1 1 d DU . .
H1 H 0.5197 0.1326 -0.0405 0.047 Uiso 1 1 calc R . .
C2 C 0.7075(12) 0.1716(3) 0.0550(4) 0.0391(12) Uani 1 1 d DU . .
H2 H 0.8360 0.1875 0.0278 0.047 Uiso 1 1 calc R . .
C3 C 0.6908(9) 0.1800(3) 0.1414(3) 0.0168(10) Uani 1 1 d DU . .
H3 H 0.7961 0.2018 0.1782 0.020 Uiso 1 1 calc R . .
C4 C 0.4650(12) 0.1459(3) 0.1589(4) 0.0361(12) Uani 1 1 d DU . .
O1 O 0.4943(7) 0.16324(18) 0.3013(2) 0.0304(11) Uani 1 1 d . . .
C5 C 0.3663(11) 0.1407(3) 0.2350(4) 0.0319(16) Uani 1 1 d . . .
C6 C 0.1571(12) 0.1162(3) 0.2579(4) 0.0389(17) Uani 1 1 d . . .
H4 H 0.0372 0.0970 0.2239 0.047 Uiso 1 1 calc R . .
C7 C 0.1557(12) 0.1253(3) 0.3427(4) 0.0352(16) Uani 1 1 d . . .
H5 H 0.0335 0.1139 0.3760 0.042 Uiso 1 1 calc R . .
C8 C 0.3604(11) 0.1529(3) 0.3664(4) 0.0325(15) Uani 1 1 d . . .
S2 S 0.3236(3) 0.15379(8) 0.53040(10) 0.0331(5) Uani 1 1 d . . .
C9 C 0.4639(11) 0.1725(3) 0.4450(4) 0.0316(16) Uani 1 1 d . . .
C10 C 0.6746(11) 0.2035(3) 0.4644(4) 0.0314(15) Uani 1 1 d . . .
H6 H 0.7776 0.2175 0.4258 0.038 Uiso 1 1 calc R . .
C11 C 0.7175(11) 0.2115(3) 0.5473(4) 0.0307(15) Uani 1 1 d . . .
H7 H 0.8539 0.2319 0.5706 0.037 Uiso 1 1 calc R . .
C12 C 0.5497(11) 0.1880(3) 0.5914(4) 0.0295(15) Uani 1 1 d . . .
O2 O 0.6910(11) 0.2116(3) 0.7352(4) 0.0728(16) Uani 1 1 d DU . .
C13 C 0.5330(13) 0.1902(3) 0.6779(4) 0.0383(16) Uani 1 1 d DU . .
C14 C 0.3345(9) 0.1695(2) 0.7109(3) 0.0146(11) Uani 1 1 d DU . .
H8 H 0.1985 0.1519 0.6833 0.017 Uiso 1 1 calc R . .
C15 C 0.3723(14) 0.1796(3) 0.7934(4) 0.048(2) Uani 1 1 d D . .
H9 H 0.2631 0.1692 0.8319 0.057 Uiso 1 1 calc R . .
C16 C 0.5798(13) 0.2055(3) 0.8110(4) 0.0441(19) Uani 1 1 d D . .
H10 H 0.6439 0.2177 0.8628 0.053 Uiso 1 1 calc R . .
S3 S 1.2443(12) 0.0092(4) 0.8430(4) 0.0678(18) Uani 0.50 1 d PDU A -1
C17 C 1.053(3) 0.0409(10) 0.8994(9) 0.044(3) Uani 0.50 1 d PDU A -1
H11 H 1.0673 0.0419 0.9566 0.053 Uiso 0.50 1 calc PR A -1
C18 C 0.872(3) 0.0654(7) 0.8529(9) 0.052(3) Uani 0.50 1 d PDU A -1
H12 H 0.7498 0.0874 0.8769 0.062 Uiso 0.50 1 calc PR A -1
C19 C 0.865(2) 0.0584(7) 0.7700(7) 0.014(2) Uani 0.50 1 d PDU A -1
H13 H 0.7414 0.0699 0.7314 0.017 Uiso 0.50 1 calc PR A -1
C20 C 1.100(5) 0.028(3) 0.7545(10) 0.042(3) Uani 0.50 1 d PDU A -1
O3 O 1.0060(17) 0.0157(4) 0.6111(6) 0.0297(19) Uani 0.50 1 d PU A -1
C21 C 1.168(4) 0.0083(11) 0.678(2) 0.029(3) Uani 0.50 1 d PU A -1
C22 C 1.371(3) -0.0182(10) 0.6549(11) 0.031(3) Uani 0.50 1 d PU A -1
H14 H 1.5105 -0.0275 0.6877 0.037 Uiso 0.50 1 calc PR A -1
C23 C 1.328(3) -0.0288(7) 0.5704(10) 0.029(3) Uani 0.50 1 d PU A -1
H15 H 1.4355 -0.0475 0.5366 0.035 Uiso 0.50 1 calc PR A -1
C24 C 1.110(3) -0.0080(7) 0.5465(9) 0.025(3) Uani 0.50 1 d PU A -1
S4 S 1.1074(7) -0.04065(17) 0.3874(2) 0.0297(8) Uani 0.50 1 d PU A -1
C25 C 0.986(3) -0.0046(7) 0.4692(8) 0.028(2) Uani 0.50 1 d PU A -1
C26 C 0.774(3) 0.0201(7) 0.4451(10) 0.027(3) Uani 0.50 1 d PU A -1
H16 H 0.6781 0.0402 0.4815 0.032 Uiso 0.50 1 calc PR A -1
C27 C 0.705(3) 0.0144(9) 0.3630(12) 0.030(3) Uani 0.50 1 d PU A -1
H17 H 0.5627 0.0305 0.3379 0.036 Uiso 0.50 1 calc PR A -1
C28 C 0.877(4) -0.0187(11) 0.322(2) 0.030(3) Uani 0.50 1 d PU A -1
O4 O 0.711(3) -0.0095(8) 0.1872(7) 0.046(3) Uani 0.50 1 d PDU A -1
C29 C 0.892(6) -0.027(2) 0.2367(8) 0.037(3) Uani 0.50 1 d PDU A -1
C30 C 1.070(3) -0.0547(7) 0.2005(8) 0.030(3) Uani 0.50 1 d PDU A -1
H18 H 1.2090 -0.0731 0.2251 0.035 Uiso 0.50 1 calc PR A -1
C31 C 1.001(3) -0.0496(10) 0.1165(8) 0.040(3) Uani 0.50 1 d PDU A -1
H19 H 1.0911 -0.0646 0.0748 0.048 Uiso 0.50 1 calc PR A -1
C32 C 0.791(3) -0.0210(7) 0.1040(7) 0.038(3) Uani 0.50 1 d PDU A -1
H20 H 0.7108 -0.0104 0.0539 0.045 Uiso 0.50 1 calc PR A -1

loop_
_atom_site_aniso_label
_atom_site_aniso_U_11
_atom_site_aniso_U_22
_atom_site_aniso_U_33
_atom_site_aniso_U_23
_atom_site_aniso_U_13
_atom_site_aniso_U_12
S1 0.0657(13) 0.0503(12) 0.0444(11) 0.0002(10) -0.0033(9) -0.0074(10)
C1 0.053(2) 0.035(2) 0.030(2) -0.001(2) 0.000(2) 0.000(2)
C2 0.046(2) 0.035(2) 0.037(2) 0.003(2) 0.004(2) -0.001(2)
C3 0.0191(13) 0.0162(13) 0.0150(13) 0.0007(10) 0.0009(9) 0.0003(10)
C4 0.045(2) 0.031(2) 0.031(2) 0.001(2) -0.003(2) -0.003(2)
O1 0.039(3) 0.027(3) 0.025(2) 0.003(2) 0.000(2) -0.008(2)
C5 0.038(4) 0.024(4) 0.033(4) 0.007(3) -0.002(3) -0.011(3)
C6 0.050(4) 0.032(4) 0.033(4) 0.008(3) -0.005(3) -0.009(3)
C7 0.039(4) 0.031(4) 0.035(4) 0.005(3) 0.004(3) -0.009(3)
C8 0.041(4) 0.022(3) 0.034(4) 0.007(3) 0.004(3) -0.004(3)
S2 0.0369(10) 0.0309(9) 0.0320(9) 0.0021(8) 0.0064(7) -0.0042(8)
C9 0.039(4) 0.021(4) 0.035(4) 0.010(3) 0.001(3) -0.003(3)
C10 0.035(4) 0.029(4) 0.030(4) 0.002(3) 0.008(3) -0.003(3)
C11 0.031(4) 0.028(4) 0.032(4) -0.006(3) 0.001(3) -0.002(3)
C12 0.031(4) 0.025(4) 0.032(4) 0.002(3) 0.004(3) 0.005(3)
O2 0.096(4) 0.053(3) 0.071(4) 0.003(3) 0.015(3) 0.003(3)
C13 0.061(4) 0.025(3) 0.028(3) -0.004(3) -0.006(3) 0.009(3)
C14 0.022(3) 0.012(3) 0.011(2) -0.001(2) 0.008(2) -0.005(2)
C15 0.066(5) 0.041(5) 0.040(4) 0.002(4) 0.025(4) -0.006(4)
C16 0.067(5) 0.039(4) 0.027(4) -0.012(3) 0.006(4) -0.010(4)
S3 0.075(4) 0.058(3) 0.069(5) 0.011(4) -0.006(3) -0.011(3)
C17 0.057(6) 0.037(6) 0.038(6) 0.003(5) 0.002(5) -0.011(5)
C18 0.062(6) 0.043(6) 0.050(6) 0.000(5) -0.003(5) -0.011(5)
C19 0.023(5) 0.009(5) 0.011(5) 0.001(5) 0.002(4) -0.003(4)
C20 0.047(5) 0.033(6) 0.044(6) 0.005(6) -0.002(5) -0.006(5)
O3 0.032(5) 0.024(4) 0.034(4) 0.000(4) 0.006(4) 0.001(4)
C21 0.034(7) 0.019(6) 0.033(5) 0.000(5) 0.003(6) -0.002(5)
C22 0.036(7) 0.023(5) 0.034(6) -0.001(5) 0.000(5) -0.003(5)
C23 0.035(6) 0.019(5) 0.034(6) -0.003(5) 0.006(5) -0.003(5)
C24 0.030(7) 0.018(5) 0.029(5) -0.004(4) 0.004(5) -0.003(5)
S4 0.035(2) 0.026(2) 0.0285(18) 0.0001(16) 0.0080(16) 0.0002(16)
C25 0.032(5) 0.019(5) 0.034(5) -0.002(4) 0.006(5) -0.003(4)
C26 0.028(7) 0.021(6) 0.033(6) 0.001(5) 0.009(6) -0.002(6)
C27 0.025(7) 0.024(6) 0.042(7) 0.007(6) 0.002(6) -0.001(6)
C28 0.028(6) 0.023(6) 0.037(5) 0.002(6) 0.008(6) -0.003(5)
O4 0.073(7) 0.042(5) 0.024(5) -0.005(5) 0.002(4) -0.008(5)
C29 0.067(7) 0.031(6) 0.012(5) -0.002(5) 0.003(5) -0.009(6)
C30 0.058(7) 0.020(6) 0.014(5) -0.008(5) 0.023(5) -0.008(5)
C31 0.070(7) 0.033(6) 0.017(5) -0.007(5) 0.001(5) -0.007(5)
C32 0.072(7) 0.037(6) 0.005(5) -0.013(5) 0.008(5) -0.007(5)
